data_7044776
loop_
_publ_author_name
'Liu, Yu-Ling'
'Zhang, Wen'

_publ_section_title
;
 Dielectric transitions and relaxations in Ca(ii)Co(iii)-based
 cyanometallate frameworks with a rare (6,6)-connected nia topology.
;
_journal_issue 1
_journal_name_full 'Dalton transactions (Cambridge, England : 2003)'
_journal_page_first 45
_journal_page_last 48
_journal_paper_doi 10.1039/c7dt03855k
_journal_volume 47
_journal_year 2017
_chemical_formula_moiety 'C6 Ca Co N6, 0.667(N3), 2(C0.50 O0.50), 5(H)'
_chemical_formula_sum 'C7 H5 Ca Co N8 O'
_chemical_formula_weight 316.20
_space_group_crystal_system hexagonal
_space_group_IT_number 194
_space_group_name_Hall '-P 6c 2c'
_space_group_name_H-M_alt 'P 63/m m c'
_symmetry_space_group_name_Hall '-P 6c 2c'
_symmetry_space_group_name_H-M 'P 63/m m c'
_audit_creation_method SHELXL-2014/7
_audit_update_record
;
2017-04-24 deposited with the CCDC.
2017-11-14 downloaded from the CCDC.
;
_cell_angle_alpha 90
_cell_angle_beta 90
_cell_angle_gamma 120
_cell_formula_units_Z 2
_cell_length_a 7.529(6)
_cell_length_b 7.529(6)
_cell_length_c 13.243(14)
_cell_measurement_reflns_used 291
_cell_measurement_temperature 93(2)
_cell_measurement_theta_max 27.4855
_cell_measurement_theta_min 3.0772
_cell_volume 650.1(10)
_computing_structure_refinement 'SHELXL-2014/7 (Sheldrick, 2014)'
_diffrn_ambient_temperature 93(2)
_diffrn_measured_fraction_theta_full 0.969
_diffrn_measured_fraction_theta_max 0.975
_diffrn_measurement_device_type 'Saturn724+ (4x4 bin mode)'
_diffrn_measurement_method CCD_Profile_fitting
_diffrn_radiation_type MoK\a
_diffrn_radiation_wavelength 0.71073
_diffrn_reflns_av_R_equivalents 0.0281
_diffrn_reflns_av_unetI/netI 0.0159
_diffrn_reflns_Laue_measured_fraction_full 0.969
_diffrn_reflns_Laue_measured_fraction_max 0.975
_diffrn_reflns_limit_h_max 9
_diffrn_reflns_limit_h_min -9
_diffrn_reflns_limit_k_max 9
_diffrn_reflns_limit_k_min -8
_diffrn_reflns_limit_l_max 16
_diffrn_reflns_limit_l_min -17
_diffrn_reflns_number 4233
_diffrn_reflns_point_group_measured_fraction_full 0.969
_diffrn_reflns_point_group_measured_fraction_max 0.975
_diffrn_reflns_theta_full 25.242
_diffrn_reflns_theta_max 27.471
_diffrn_reflns_theta_min 3.124
_exptl_absorpt_coefficient_mu 1.714
_exptl_crystal_colour pale-yellow
_exptl_crystal_density_diffrn 1.615
_exptl_crystal_description block
_exptl_crystal_F_000 414
_refine_diff_density_max 2.627
_refine_diff_density_min -2.127
_refine_diff_density_rms 0.198
_refine_ls_extinction_method none
_refine_ls_goodness_of_fit_ref 1.135
_refine_ls_hydrogen_treatment undef
_refine_ls_matrix_type full
_refine_ls_number_parameters 27
_refine_ls_number_reflns 311
_refine_ls_number_restraints 20
_refine_ls_restrained_S_all 1.114
_refine_ls_R_factor_all 0.0874
_refine_ls_R_factor_gt 0.0870
_refine_ls_shift/su_max 0.000
_refine_ls_shift/su_mean 0.000
_refine_ls_structure_factor_coef Fsqd
_refine_ls_weighting_details 'w=1/[\s^2^(Fo^2^)+(0.1106P)^2^+12.3126P] where P=(Fo^2^+2Fc^2^)/3'
_refine_ls_weighting_scheme calc
_refine_ls_wR_factor_gt 0.2299
_refine_ls_wR_factor_ref 0.2302
_reflns_Friedel_coverage 0.000
_reflns_number_gt 306
_reflns_number_total 311
_reflns_threshold_expression 'I > 2\s(I)'
_cod_data_source_file c7dt03855k2.cif
_cod_data_source_block 2-93K
_cod_depositor_comments 'Adding full bibliography for 7044772--7044777.cif.'
_cod_original_cell_volume 650.1(13)
_cod_database_code 7044776
_shelx_shelxl_version_number 2014/7
_shelx_space_group_comment
;
The symmetry employed for this shelxl refinement is uniquely defined
by the following loop, which should always be used as a source of
symmetry information in preference to the above space-group names.
They are only intended as comments.
;

loop_
_space_group_symop_operation_xyz
'x, y, z'
'-y, x-y, z'
'-x+y, -x, z'
'-x, -y, z+1/2'
'y, -x+y, z+1/2'
'x-y, x, z+1/2'
'y, x, -z'
'x-y, -y, -z'
'-x, -x+y, -z'
'-y, -x, -z+1/2'
'-x+y, y, -z+1/2'
'x, x-y, -z+1/2'
'-x, -y, -z'
'y, -x+y, -z'
'x-y, x, -z'
'x, y, -z-1/2'
'-y, x-y, -z-1/2'
'-x+y, -x, -z-1/2'
'-y, -x, z'
'-x+y, y, z'
'x, x-y, z'
'y, x, z-1/2'
'x-y, -y, z-1/2'
'-x, -x+y, z-1/2'

loop_
_atom_site_label
_atom_site_type_symbol
_atom_site_fract_x
_atom_site_fract_y
_atom_site_fract_z
_atom_site_U_iso_or_equiv
_atom_site_adp_type
_atom_site_occupancy
_atom_site_site_symmetry_order
_atom_site_calc_flag
_atom_site_refinement_flags_posn
_atom_site_refinement_flags_adp
_atom_site_refinement_flags_occupancy
Co1 Co 1.0000 0.0000 0.0000 0.0053(9) Uani 1 12 d S T P
Ca1 Ca 0.6667 0.3333 0.2500 0.0065(9) Uani 1 12 d S T P
C1 C 0.8812(6) 0.1188(6) 0.0815(5) 0.0133(16) Uani 1 2 d S T P
N1 N 0.8089(6) 0.1911(6) 0.1302(5) 0.0239(17) Uani 1 2 d S T P
O1 O 0.3333 0.6667 0.0872(17) 0.048(7) Uani 0.5 6 d DS TU P
N2 N 0.4090(16) 0.5910(16) 0.2500 0.077(7) Uani 0.6667 4 d DS TU P
C2 C 0.3333 0.6667 0.1820(17) 0.067(7) Uani 0.5 6 d DS TU P

loop_
_atom_site_aniso_label
_atom_site_aniso_U_11
_atom_site_aniso_U_22
_atom_site_aniso_U_33
_atom_site_aniso_U_23
_atom_site_aniso_U_13
_atom_site_aniso_U_12
Co1 0.0058(10) 0.0058(10) 0.0043(12) 0.000 0.000 0.0029(5)
Ca1 0.0077(12) 0.0077(12) 0.0040(15) 0.000 0.000 0.0039(6)
C1 0.016(3) 0.016(3) 0.010(3) -0.0001(14) 0.0001(14) 0.009(3)
N1 0.029(3) 0.029(3) 0.024(4) -0.0043(15) 0.0043(15) 0.022(3)
O1 0.056(10) 0.056(10) 0.031(12) 0.000 0.000 0.028(5)
N2 0.081(8) 0.081(8) 0.061(9) 0.000 0.000 0.035(7)
C2 0.074(9) 0.074(9) 0.055(12) 0.000 0.000 0.037(4)

loop_
_atom_type_symbol
_atom_type_description
_atom_type_scat_dispersion_real
_atom_type_scat_dispersion_imag
_atom_type_scat_source
C C 0.0033 0.0016 'International Tables Vol C Tables 4.2.6.8 and 6.1.1.4'
H H 0.0000 0.0000 'International Tables Vol C Tables 4.2.6.8 and 6.1.1.4'
N N 0.0061 0.0033 'International Tables Vol C Tables 4.2.6.8 and 6.1.1.4'
O O 0.0106 0.0060 'International Tables Vol C Tables 4.2.6.8 and 6.1.1.4'
Ca Ca 0.2262 0.3064 'International Tables Vol C Tables 4.2.6.8 and 6.1.1.4'
Co Co 0.3494 0.9721 'International Tables Vol C Tables 4.2.6.8 and 6.1.1.4'

loop_
_geom_angle_atom_site_label_1
_geom_angle_atom_site_label_2
_geom_angle_atom_site_label_3
_geom_angle
_geom_angle_site_symmetry_1
_geom_angle_site_symmetry_3
C1 Co1 C1 90.5(3) 13_755 15_545
C1 Co1 C1 89.5(3) 13_755 3_765
C1 Co1 C1 180.0(4) 15_545 3_765
C1 Co1 C1 180.0 13_755 .
C1 Co1 C1 89.5(3) 15_545 .
C1 Co1 C1 90.5(3) 3_765 .
C1 Co1 C1 90.5(3) 13_755 14_665
C1 Co1 C1 90.5(3) 15_545 14_665
C1 Co1 C1 89.5(3) 3_765 14_665
C1 Co1 C1 89.5(3) . 14_665
C1 Co1 C1 89.5(3) 13_755 2_645
C1 Co1 C1 89.5(3) 15_545 2_645
C1 Co1 C1 90.5(3) 3_765 2_645
C1 Co1 C1 90.5(3) . 2_645
C1 Co1 C1 180.0(4) 14_665 2_645
N1 Ca1 N1 81.1(4) . 16_556
N1 Ca1 N1 82.3(3) . 3_665
N1 Ca1 N1 135.34(13) 16_556 3_665
N1 Ca1 N1 135.34(13) . 17_656
N1 Ca1 N1 82.3(3) 16_556 17_656
N1 Ca1 N1 135.34(13) 3_665 17_656
N1 Ca1 N1 135.34(13) . 18_666
N1 Ca1 N1 82.3(3) 16_556 18_666
N1 Ca1 N1 81.1(4) 3_665 18_666
N1 Ca1 N1 82.3(3) 17_656 18_666
N1 Ca1 N1 82.3(3) . 2_655
N1 Ca1 N1 135.34(13) 16_556 2_655
N1 Ca1 N1 82.3(3) 3_665 2_655
N1 Ca1 N1 81.1(4) 17_656 2_655
N1 Ca1 N1 135.34(13) 18_666 2_655
N1 C1 Co1 179.5(7) . .
C1 N1 Ca1 173.8(6) . .
C2 N2 C2 85(3) 16_556 .
C2 N2 N2 50.3(10) 16_556 2_665
C2 N2 N2 50.3(10) . 2_665
C2 N2 N2 50.3(10) 16_556 3_565
C2 N2 N2 50.3(10) . 3_565
N2 N2 N2 60.000(6) 2_665 3_565
O1 C2 N2 132.4(13) . 2_665
O1 C2 N2 132.4(13) . 3_565
N2 C2 N2 79(2) 2_665 3_565
O1 C2 N2 132.4(13) . .
N2 C2 N2 79(2) 2_665 .
N2 C2 N2 79(2) 3_565 .
O1 C2 C2 180.0 . 16_556
N2 C2 C2 47.6(13) 2_665 16_556
N2 C2 C2 47.6(13) 3_565 16_556
N2 C2 C2 47.6(13) . 16_556

loop_
_geom_bond_atom_site_label_1
_geom_bond_atom_site_label_2
_geom_bond_distance
_geom_bond_site_symmetry_2
Co1 C1 1.888(8) 13_755
Co1 C1 1.888(8) 15_545
Co1 C1 1.888(8) 3_765
Co1 C1 1.888(8) .
Co1 C1 1.888(8) 14_665
Co1 C1 1.888(8) 2_645
Ca1 N1 2.441(7) .
Ca1 N1 2.441(7) 16_556
Ca1 N1 2.441(7) 3_665
Ca1 N1 2.441(7) 17_656
Ca1 N1 2.441(7) 18_666
Ca1 N1 2.441(7) 2_655
C1 N1 1.143(10) .
O1 C2 1.255(5) .
N2 C2 1.336(5) 16_556
N2 C2 1.336(5) .
N2 N2 1.71(4) 2_665
N2 N2 1.71(4) 3_565
C2 N2 1.336(5) 2_665
C2 N2 1.336(5) 3_565
C2 C2 1.80(5) 16_556

loop_
_geom_torsion_atom_site_label_1
_geom_torsion_atom_site_label_2
_geom_torsion_atom_site_label_3
_geom_torsion_atom_site_label_4
_geom_torsion
_geom_torsion_site_symmetry_1
_geom_torsion_site_symmetry_4
C2 N2 C2 O1 180.000(1) 16_556 .
N2 N2 C2 O1 139.4(7) 2_665 .
N2 N2 C2 O1 -139.4(7) 3_565 .
C2 N2 C2 N2 40.6(7) 16_556 2_665
N2 N2 C2 N2 81.1(14) 3_565 2_665
C2 N2 C2 N2 -40.6(7) 16_556 3_565
N2 N2 C2 N2 -81.1(14) 2_665 3_565
N2 N2 C2 C2 -40.6(7) 2_665 16_556
N2 N2 C2 C2 40.6(7) 3_565 16_556
